data_7251297
loop_
_publ_author_name
'Sun, Ao-Na'
'Dong, Fu-Wan'
'Chen, Yi'
'Zhang, Si-Chen'
'Liu, Rui-Han'
'Zhu, Junlun'
'Shao, Dong'

_publ_section_title
;
 Guest water-induced reversible regulation of proton conduction in a
 two-dimensional nickel(II) coordination polymer
;
_journal_name_full CrystEngComm
_journal_paper_doi 10.1039/D5CE00938C
_journal_year 2025
_chemical_absolute_configuration unk
_chemical_formula_moiety 'C36 H42 N4 Ni2 O14, 2.125(H2 O)'
_chemical_formula_sum 'C36 H46.25 N4 Ni2 O16.12'
_chemical_formula_weight 910.44
_space_group_crystal_system monoclinic
_space_group_IT_number 9
_space_group_name_Hall 'C -2yc'
_space_group_name_H-M_alt 'C 1 c 1'
_atom_sites_solution_hydrogens mixed
_atom_sites_solution_primary dual
_atom_sites_solution_secondary difmap
_audit_creation_date 2025-09-04
_audit_creation_method
;
Olex2 1.5
(compiled 2022.04.07 svn.rca3783a0 for OlexSys, GUI svn.r6498)
;
_audit_update_record
;
2025-09-24 deposited with the CCDC.	2025-11-18 downloaded from the CCDC.
;
_cell_angle_alpha 90
_cell_angle_beta 99.347(6)
_cell_angle_gamma 90
_cell_formula_units_Z 4
_cell_length_a 9.9528(19)
_cell_length_b 19.424(4)
_cell_length_c 23.595(4)
_cell_measurement_reflns_used 9974
_cell_measurement_temperature 360(2)
_cell_measurement_theta_max 23.22
_cell_measurement_theta_min 2.27
_cell_volume 4500.9(15)
_computing_cell_refinement 'SAINT V8.40B (Bruker, 2016)'
_computing_data_collection 'Bruker D8 Venture diffractometer'
_computing_data_reduction 'SAINT V8.40B (Bruker, 2016)'
_computing_molecular_graphics 'Olex2 1.5 (Dolomanov et al., 2009)'
_computing_publication_material 'Olex2 1.5 (Dolomanov et al., 2009)'
_computing_structure_refinement 'SHELXL 2019/3 (Sheldrick, 2015)'
_computing_structure_solution 'SHELXT 2018/2 (Sheldrick, 2018)'
_diffrn_ambient_temperature 360(2)
_diffrn_detector 'Bruker PHOTON-II area detector'
_diffrn_detector_area_resol_mean 7.4
_diffrn_detector_type 'CMOS-PHOTONII area detector'
_diffrn_measured_fraction_theta_full 0.993
_diffrn_measured_fraction_theta_max 0.993
_diffrn_measurement_device 'three-circle diffractometer'
_diffrn_measurement_device_type 'Bruker D8 Venture_Air'
_diffrn_measurement_method 'phi and omega scans'
_diffrn_radiation_monochromator graphite
_diffrn_radiation_probe x-ray
_diffrn_radiation_type MoK\a
_diffrn_radiation_wavelength 0.71073
_diffrn_reflns_av_R_equivalents 0.0813
_diffrn_reflns_av_unetI/netI 0.0652
_diffrn_reflns_Laue_measured_fraction_full 0.993
_diffrn_reflns_Laue_measured_fraction_max 0.993
_diffrn_reflns_limit_h_max 11
_diffrn_reflns_limit_h_min -11
_diffrn_reflns_limit_k_max 21
_diffrn_reflns_limit_k_min -21
_diffrn_reflns_limit_l_max 26
_diffrn_reflns_limit_l_min -26
_diffrn_reflns_number 26516
_diffrn_reflns_point_group_measured_fraction_full 0.960
_diffrn_reflns_point_group_measured_fraction_max 0.960
_diffrn_reflns_theta_full 23.355
_diffrn_reflns_theta_max 23.355
_diffrn_reflns_theta_min 2.272
_diffrn_source 'sealed X-ray tube'
_diffrn_source_target Mo
_diffrn_standards_number 0
_exptl_absorpt_coefficient_mu 0.905
_exptl_absorpt_correction_type none
_exptl_crystal_colour green
_exptl_crystal_colour_lustre clear
_exptl_crystal_colour_modifier light
_exptl_crystal_colour_primary green
_exptl_crystal_density_diffrn 1.344
_exptl_crystal_density_method 'not measured'
_exptl_crystal_description block
_exptl_crystal_F_000 1901
_exptl_crystal_size_max 0.13
_exptl_crystal_size_mid 0.12
_exptl_crystal_size_min 0.1
_refine_diff_density_max 0.746
_refine_diff_density_min -0.905
_refine_diff_density_rms 0.089
_refine_ls_abs_structure_details
;
 Refined as an inversion twin.
;
_refine_ls_abs_structure_Flack 0.47(4)
_refine_ls_extinction_method none
_refine_ls_goodness_of_fit_ref 1.066
_refine_ls_hydrogen_treatment constr
_refine_ls_matrix_type full
_refine_ls_number_parameters 602
_refine_ls_number_reflns 6273
_refine_ls_number_restraints 217
_refine_ls_restrained_S_all 1.050
_refine_ls_R_factor_all 0.0776
_refine_ls_R_factor_gt 0.0700
_refine_ls_shift/su_max 0.002
_refine_ls_shift/su_mean 0.000
_refine_ls_structure_factor_coef Fsqd
_refine_ls_weighting_details 'w=1/[\s^2^(Fo^2^)+(0.0397P)^2^+38.1444P] where P=(Fo^2^+2Fc^2^)/3'
_refine_ls_weighting_scheme calc
_refine_ls_wR_factor_gt 0.1573
_refine_ls_wR_factor_ref 0.1618
_reflns_Friedel_coverage 0.932
_reflns_Friedel_fraction_full 0.928
_reflns_Friedel_fraction_max 0.928
_reflns_number_gt 5532
_reflns_number_total 6273
_reflns_threshold_expression 'I > 2\s(I)'
_cod_data_source_file d5ce00938c2.cif
_cod_data_source_block a_a_CCDC1
_cod_depositor_comments
;
The following automatic conversions were performed:

data item '_diffrn_radiation_probe' value 'X-ray' was changed to
'x-ray' in accordance with the
/home/data/users/saulius/crontab/automatic-downloads/rss-feeds/RSC/lib/dictionaries/cif_core.dic
dictionary named 'cif_core.dic' version 2.4.2 last updated on
2011-04-26.

Automatic conversion script
Id: cif_fix_values 8170 2020-07-09 18:12:32Z antanas 
;
_cod_database_code 7251297
_shelx_shelxl_version_number 2019/3
_shelx_space_group_comment
;
The symmetry employed for this shelxl refinement is uniquely defined
by the following loop, which should always be used as a source of
symmetry information in preference to the above space-group names.
They are only intended as comments.
;
_shelx_estimated_absorpt_t_max 0.915
_shelx_estimated_absorpt_t_min 0.891
_exptl_crystal_mounting_method
;
 Crystals were removed from the crystallisation vial and immediately coated
 with PDMS (polydimethylsiloxane/Dimethicone, CAS: 9006-65-9 on a glass slide.
 A suitable single crystal was selected and mounted on a glass fiber using
 vacuum silicone grease as adhesive. The glass fiber with single crystal was
 mounted on copper pin with solid paraffin. Operator: DJ_Tokyo.
;
_olex2_refinement_description
;
1. Twinned data refinement
 Scales: 0.53(4)
 0.47(4)
2. Fixed Uiso
 At 1.2 times of:
  All C(H) groups, All C(H,H) groups, All C(H,H,H,H) groups
 At 1.5 times of:
  All O(H,H) groups
3. Uiso/Uaniso restraints and constraints
N3 \\sim C13 \\sim C2 \\sim C15 \\sim C17 \\sim C31 \\sim C33 \\sim C35 \\sim
C2A \\sim C15A \\sim C17A \\sim C31A \\sim C33A \\sim C35A: within 2A with
sigma of 0.01 and sigma for terminal atoms of 0.02 within 2A
Uanis(O17) \\sim Ueq, Uanis(O18) \\sim Ueq: with sigma of 0.01 and sigma for
terminal atoms of 0.02
4. Same fragment restrains
{N3, C13, C2A, C15A, C17A, C31A, C33A, C35A} sigma for 1-2: 0.01, 1-3: 0.01
as in
{N3, C13, C2, C15, C17, C31, C33, C35}
5. Others
 Sof(H13C)=Sof(H13D)=Sof(C2A)=Sof(H2A)=Sof(C15A)=Sof(H15A)=Sof(C17A)=Sof(H17C)=
 Sof(H17D)=Sof(C31A)=Sof(C33A)=Sof(H33A)=Sof(C35A)=Sof(H35A)=1-FVAR(1)
 Sof(H13A)=Sof(H13B)=Sof(C2)=Sof(H2)=Sof(C15)=Sof(H15)=Sof(C17)=Sof(H17A)=
 Sof(H17B)=Sof(C31)=Sof(C33)=Sof(H33)=Sof(C35)=Sof(H35)=FVAR(1)
 Fixed Sof: O18(0.5) H18A(0.5) H18B(0.5) O19(0.5) H19A(0.5) H19B(0.5)
 O17(0.125) H17E(0.125) H17F(0.125)
6.a Riding coordinates:
 O1(H1A,H1B), O16(H16A,H16B), O18(H18A,H18B), O19(H19A,H19B), O17(H17E,H17F)
6.b Rotating group:
 O5(H5A,H5B), O6(H6A,H6B), O7(H7A,H7B), O10(H10A,H10B), O11(H11A,H11B)
6.c Secondary CH2 refined with riding coordinates:
 C13(H13A,H13B), C13(H13C,H13D), C17(H17A,H17B), C23(H23A,H23B), C25(H25A,
 H25B), C29(H29A,H29B), C36(H36A,H36B), C17A(H17C,H17D)
6.d Aromatic/amide H refined with riding coordinates:
 C2(H2), C15(H15), C33(H33), C35(H35), C3(H3), C4(H4), C5(H5), C9(H9),
 C11(H11), C12(H12), C18(H18), C19(H19), C21(H21), C22(H22), C26(H26), C27(H27),
  C28(H28), C34(H34), C2A(H2A), C15A(H15A), C33A(H33A), C35A(H35A)
;
_olex2_submission_special_instructions 'No special instructions were received'

loop_
_space_group_symop_operation_xyz
'x, y, z'
'x, -y, z+1/2'
'x+1/2, y+1/2, z'
'x+1/2, -y+1/2, z+1/2'

loop_
_atom_site_label
_atom_site_type_symbol
_atom_site_fract_x
_atom_site_fract_y
_atom_site_fract_z
_atom_site_U_iso_or_equiv
_atom_site_adp_type
_atom_site_occupancy
_atom_site_site_symmetry_order
_atom_site_calc_flag
_atom_site_refinement_flags_posn
_atom_site_refinement_flags_adp
_atom_site_refinement_flags_occupancy
_atom_site_disorder_assembly
_atom_site_disorder_group
Ni1 Ni 0.40599(18) 0.22269(8) 0.42129(9) 0.0423(5) Uani 1 1 d . . . . .
Ni2 Ni 0.31026(18) 0.76174(8) 0.24869(9) 0.0405(5) Uani 1 1 d . . . . .
O1 O 0.3356(10) 0.2068(5) 0.3342(5) 0.046(3) Uani 1 1 d . . . . .
H1A H 0.296851 0.166857 0.328737 0.069 Uiso 1 1 d R U . . .
H1B H 0.283150 0.233547 0.310977 0.069 Uiso 1 1 d R U . . .
O2 O 0.5164(10) 0.6570(4) 0.3809(5) 0.049(3) Uani 1 1 d . . . . .
O3 O 0.5849(11) 0.3432(4) 0.3596(6) 0.057(3) Uani 1 1 d . . . . .
O4 O 0.4004(10) 0.3249(4) 0.4013(4) 0.040(3) Uani 1 1 d . . . . .
O5 O 0.2058(10) 0.2436(5) 0.4333(5) 0.052(3) Uani 1 1 d . . . . .
H5A H 0.155048 0.207720 0.424579 0.078 Uiso 1 1 d R U . . .
H5B H 0.169687 0.274360 0.408879 0.078 Uiso 1 1 d R U . . .
O6 O 0.5115(10) 0.7390(5) 0.2373(5) 0.047(3) Uani 1 1 d . . . . .
H6A H 0.566916 0.768764 0.255379 0.071 Uiso 1 1 d R U . . .
H6B H 0.537857 0.700433 0.253667 0.071 Uiso 1 1 d R U . . .
O7 O 0.6066(10) 0.2143(5) 0.4056(5) 0.043(3) Uani 1 1 d . . . . .
H7A H 0.610072 0.186099 0.377383 0.065 Uiso 1 1 d R U . . .
H7B H 0.633029 0.253115 0.392972 0.065 Uiso 1 1 d R U . . .
O8 O 0.3153(10) 0.6595(5) 0.2706(5) 0.049(3) Uani 1 1 d . . . . .
O9 O 0.0831(12) 0.3696(5) 0.3577(6) 0.065(3) Uani 1 1 d . . . . .
O10 O 0.3768(10) 0.7802(5) 0.3357(4) 0.044(3) Uani 1 1 d . . . . .
H10A H 0.445116 0.807915 0.339945 0.066 Uiso 1 1 d R U . . .
H10B H 0.409229 0.743036 0.352305 0.066 Uiso 1 1 d R U . . .
O11 O 0.1040(13) 0.7707(5) 0.2605(7) 0.065(4) Uani 1 1 d . . . . .
H11A H 0.099331 0.731471 0.281866 0.097 Uiso 1 1 d R U . . .
H11B H 0.152020 0.797291 0.288695 0.097 Uiso 1 1 d R U . . .
O12 O 0.1256(10) 0.6412(4) 0.3069(5) 0.054(3) Uani 1 1 d . . . . .
O13 O 0.6248(11) 0.6152(5) 0.3136(6) 0.057(3) Uani 1 1 d . . . . .
O14 O 0.1997(11) 0.3290(5) 0.2909(6) 0.059(3) Uani 1 1 d . . . . .
N1 N 0.4897(14) 0.2459(7) 0.5072(7) 0.057(4) Uani 1 1 d . . . . .
N2 N 0.3801(13) 0.1204(6) 0.4377(7) 0.052(4) Uani 1 1 d . . . . .
N3 N 0.7340(17) -0.2356(8) 0.6650(7) 0.066(3) Uani 1 1 d D U . . .
C13 C 0.3815(18) -0.1270(10) 0.5135(8) 0.077(4) Uani 1 1 d D U . . .
H13A H 0.337630 -0.169816 0.521042 0.093 Uiso 0.72(2) 1 calc R U P A 1
H13B H 0.384206 -0.097608 0.546867 0.093 Uiso 0.72(2) 1 calc R U P A 1
H13C H 0.320207 -0.139064 0.539901 0.093 Uiso 0.28(2) 1 calc R U P A 2
H13D H 0.445902 -0.093669 0.532715 0.093 Uiso 0.28(2) 1 calc R U P A 2
C2 C 0.655(3) -0.2717(14) 0.6241(11) 0.071(5) Uani 0.72(2) 1 d D U P A 1
H2 H 0.647157 -0.318531 0.631135 0.085 Uiso 0.72(2) 1 calc R U P A 1
C15 C 0.759(3) -0.1661(13) 0.6511(12) 0.074(5) Uani 0.72(2) 1 d D U P A 1
H15 H 0.815391 -0.138766 0.677045 0.089 Uiso 0.72(2) 1 calc R U P A 1
C17 C 0.528(2) -0.1421(15) 0.5038(11) 0.073(5) Uani 0.72(2) 1 d D U P A 1
H17A H 0.573753 -0.099458 0.496694 0.087 Uiso 0.72(2) 1 calc R U P A 1
H17B H 0.526966 -0.171759 0.470630 0.087 Uiso 0.72(2) 1 calc R U P A 1
C31 C 0.607(2) -0.1784(16) 0.5590(11) 0.067(4) Uani 0.72(2) 1 d D U P A 1
C33 C 0.696(3) -0.1381(14) 0.5972(12) 0.072(5) Uani 0.72(2) 1 d D U P A 1
H33 H 0.714276 -0.092996 0.587598 0.086 Uiso 0.72(2) 1 calc R U P A 1
C35 C 0.586(3) -0.2485(15) 0.5744(12) 0.071(4) Uani 0.72(2) 1 d D U P A 1
H35 H 0.526377 -0.276859 0.550571 0.086 Uiso 0.72(2) 1 calc R U P A 1
N4 N 0.8272(15) 0.6331(6) 0.7327(6) 0.052(4) Uani 1 1 d . . . . .
C1 C 0.2434(13) 0.6241(5) 0.2982(8) 0.040(4) Uani 1 1 d . . . . .
C3 C 0.2801(19) 0.0286(8) 0.4864(10) 0.071(6) Uani 1 1 d . . . . .
H3 H 0.226780 0.016649 0.513780 0.085 Uiso 1 1 calc R U . . .
C4 C 0.4324(17) 0.0707(6) 0.4088(8) 0.054(5) Uani 1 1 d . . . . .
H4 H 0.487986 0.083297 0.382369 0.064 Uiso 1 1 calc R U . . .
C5 C 0.4072(19) -0.0009(7) 0.4164(9) 0.060(4) Uani 1 1 d . . . . .
H5 H 0.442505 -0.033823 0.394294 0.072 Uiso 1 1 calc R U . . .
C6 C 0.3004(13) 0.5569(6) 0.3195(7) 0.040(4) Uani 1 1 d . . . . .
C7 C 0.3318(19) -0.0200(9) 0.4560(9) 0.065(5) Uani 1 1 d . . . . .
C8 C 0.1782(16) 0.3742(7) 0.3276(8) 0.049(4) Uani 1 1 d . . . . .
C9 C 0.922(2) 0.5442(8) 0.6850(9) 0.070(6) Uani 1 1 d . . . . .
H9 H 0.969463 0.530776 0.656080 0.084 Uiso 1 1 calc R U . . .
C10 C 0.2686(13) 0.4343(6) 0.3340(7) 0.037(3) Uani 1 1 d . . . . .
C11 C 0.7852(18) 0.5171(7) 0.7551(9) 0.059(5) Uani 1 1 d . . . . .
H11 H 0.736908 0.486416 0.774402 0.071 Uiso 1 1 calc R U . . .
C12 C 0.4929(15) 0.4862(7) 0.3517(8) 0.047(4) Uani 1 1 d . . . . .
H12 H 0.586709 0.481202 0.361682 0.057 Uiso 1 1 calc R U . . .
C14 C 0.6553(16) 0.2887(11) 0.6069(7) 0.065(5) Uani 1 1 d . . . . .
C16 C 0.4405(14) 0.5502(6) 0.3378(8) 0.043(4) Uani 1 1 d . . . . .
C18 C 0.2152(16) 0.5003(6) 0.3169(7) 0.043(4) Uani 1 1 d . . . . .
H18 H 0.122478 0.505521 0.303839 0.052 Uiso 1 1 calc R U . . .
C19 C 0.906(2) 0.6129(8) 0.6950(8) 0.064(5) Uani 1 1 d . . . . .
H19 H 0.949871 0.645459 0.675578 0.077 Uiso 1 1 calc R U . . .
C20 C 0.5370(14) 0.6128(6) 0.3445(8) 0.042(4) Uani 1 1 d . . . . .
C21 C 0.5476(19) 0.3297(10) 0.5768(9) 0.072(5) Uani 1 1 d . . . . .
H21 H 0.531014 0.373663 0.589627 0.087 Uiso 1 1 calc R U . . .
C22 C 0.5883(19) 0.2051(9) 0.5349(8) 0.063(5) Uani 1 1 d . . . . .
H22 H 0.602118 0.162017 0.519705 0.075 Uiso 1 1 calc R U . . .
C23 C 0.885(2) 0.4165(8) 0.7076(11) 0.080(6) Uani 1 1 d . . . . .
H23A H 0.901182 0.392177 0.744023 0.096 Uiso 1 1 calc R U . . .
H23B H 0.963291 0.409250 0.688480 0.096 Uiso 1 1 calc R U . . .
C24 C 0.4100(14) 0.4281(6) 0.3514(7) 0.042(4) Uani 1 1 d . . . . .
C25 C 0.7491(16) 0.3873(10) 0.6682(8) 0.077(6) Uani 1 1 d . . . . .
H25A H 0.671804 0.395425 0.687567 0.093 Uiso 1 1 calc R U . . .
H25B H 0.733648 0.412517 0.632202 0.093 Uiso 1 1 calc R U . . .
C26 C 0.3076(18) 0.0972(8) 0.4761(10) 0.066(6) Uani 1 1 d . . . . .
H26 H 0.271776 0.129918 0.498324 0.080 Uiso 1 1 calc R U . . .
C27 C 0.7747(17) 0.5863(8) 0.7636(8) 0.056(4) Uani 1 1 d . . . . .
H27 H 0.728435 0.601314 0.792502 0.067 Uiso 1 1 calc R U . . .
C28 C 0.670(2) 0.2253(9) 0.5856(9) 0.073(6) Uani 1 1 d . . . . .
H28 H 0.734990 0.195193 0.604660 0.088 Uiso 1 1 calc R U . . .
C29 C 0.303(3) -0.0939(9) 0.4646(11) 0.096(8) Uani 1 1 d . . . . .
H29A H 0.207690 -0.098525 0.467623 0.115 Uiso 1 1 calc R U . . .
H29B H 0.317915 -0.118779 0.430430 0.115 Uiso 1 1 calc R U . . .
C30 C 0.4703(16) 0.3594(7) 0.3721(7) 0.044(4) Uani 1 1 d . . . . .
C32 C 0.8673(17) 0.4927(7) 0.7179(8) 0.052(4) Uani 1 1 d . . . . .
C34 C 0.4692(16) 0.3034(9) 0.5288(8) 0.057(4) Uani 1 1 d . . . . .
H34 H 0.396223 0.329585 0.510914 0.069 Uiso 1 1 calc R U . . .
C36 C 0.7569(17) 0.3161(8) 0.6562(8) 0.063(4) Uani 1 1 d . . . . .
H36A H 0.745588 0.290736 0.690592 0.075 Uiso 1 1 calc R U . . .
H36B H 0.847652 0.306266 0.648397 0.075 Uiso 1 1 calc R U . . .
C2A C 0.637(6) -0.280(2) 0.641(2) 0.070(6) Uani 0.28(2) 1 d D U P A 2
H2A H 0.635591 -0.322369 0.658871 0.085 Uiso 0.28(2) 1 calc R U P A 2
C15A C 0.748(7) -0.175(2) 0.633(2) 0.072(5) Uani 0.28(2) 1 d D U P A 2
H15A H 0.815745 -0.143141 0.646712 0.086 Uiso 0.28(2) 1 calc R U P A 2
C17A C 0.462(5) -0.192(2) 0.5020(15) 0.074(5) Uani 0.28(2) 1 d D U P A 2
H17C H 0.512868 -0.183988 0.471058 0.089 Uiso 0.28(2) 1 calc R U P A 2
H17D H 0.399149 -0.230134 0.490860 0.089 Uiso 0.28(2) 1 calc R U P A 2
C31A C 0.562(5) -0.211(2) 0.5587(15) 0.070(5) Uani 0.28(2) 1 d D U P A 2
C33A C 0.658(6) -0.162(3) 0.581(2) 0.071(5) Uani 0.28(2) 1 d D U P A 2
H33A H 0.664617 -0.121226 0.560770 0.086 Uiso 0.28(2) 1 calc R U P A 2
C35A C 0.542(5) -0.269(2) 0.595(2) 0.068(6) Uani 0.28(2) 1 d D U P A 2
H35A H 0.467302 -0.298188 0.585913 0.081 Uiso 0.28(2) 1 calc R U P A 2
O16 O 0.858(3) 0.1421(14) 0.4707(12) 0.182(11) Uani 1 1 d . . . . .
H16A H 0.791293 0.167283 0.456146 0.273 Uiso 1 1 d R U . . .
H16B H 0.917884 0.148773 0.449426 0.273 Uiso 1 1 d R U . . .
O18 O 0.904(5) -0.007(3) 0.681(2) 0.23(2) Uani 0.5 1 d . U P . .
H18A H 0.900397 0.033646 0.693609 0.339 Uiso 0.5 1 d R U P . .
H18B H 0.934547 -0.002904 0.649719 0.339 Uiso 0.5 1 d R U P . .
O19 O 0.862(6) 0.132(3) 0.700(2) 0.18(2) Uani 0.5 1 d . . P . .
H19A H 0.932034 0.155388 0.713707 0.268 Uiso 0.5 1 d R U P . .
H19B H 0.807154 0.138068 0.723597 0.268 Uiso 0.5 1 d R U P . .
O17 O 0.953(17) 0.042(10) 0.573(8) 0.20(8) Uani 0.125 1 d . U P . .
H17E H 0.905340 0.011266 0.554040 0.293 Uiso 0.125 1 d R U P . .
H17F H 0.932080 0.079116 0.554290 0.293 Uiso 0.125 1 d R U P . .

loop_
_atom_site_aniso_label
_atom_site_aniso_U_11
_atom_site_aniso_U_22
_atom_site_aniso_U_33
_atom_site_aniso_U_23
_atom_site_aniso_U_13
_atom_site_aniso_U_12
Ni1 0.0353(9) 0.0290(8) 0.0616(13) 0.0001(8) 0.0046(9) -0.0035(7)
Ni2 0.0346(9) 0.0261(8) 0.0588(13) 0.0015(8) 0.0016(8) -0.0033(8)
O1 0.032(5) 0.025(5) 0.079(9) -0.007(5) 0.004(5) -0.002(4)
O2 0.034(5) 0.031(5) 0.078(9) -0.008(5) -0.007(5) -0.005(4)
O3 0.041(6) 0.028(5) 0.106(10) 0.003(5) 0.024(6) 0.009(4)
O4 0.046(6) 0.014(4) 0.060(8) 0.004(4) 0.005(6) -0.009(4)
O5 0.043(6) 0.033(5) 0.080(9) -0.011(6) 0.013(5) -0.005(5)
O6 0.033(5) 0.037(5) 0.071(8) -0.004(5) 0.006(5) -0.005(4)
O7 0.026(5) 0.042(6) 0.060(8) 0.007(5) 0.002(5) 0.000(4)
O8 0.033(5) 0.032(5) 0.083(10) 0.010(5) 0.012(6) -0.001(4)
O9 0.043(7) 0.053(7) 0.103(10) -0.010(6) 0.031(7) -0.024(5)
O10 0.042(6) 0.041(5) 0.045(7) 0.003(4) -0.004(5) -0.004(4)
O11 0.055(8) 0.044(6) 0.095(11) 0.013(6) 0.011(7) 0.006(5)
O12 0.039(6) 0.032(5) 0.092(9) 0.016(5) 0.011(6) 0.005(4)
O13 0.039(6) 0.034(5) 0.100(10) -0.003(5) 0.017(7) -0.014(4)
O14 0.045(6) 0.037(6) 0.096(10) -0.016(6) 0.013(6) -0.009(5)
N1 0.053(8) 0.046(7) 0.067(10) -0.009(7) 0.001(7) -0.015(7)
N2 0.040(8) 0.042(7) 0.070(12) -0.007(6) 0.000(7) 0.020(6)
N3 0.058(7) 0.079(8) 0.059(8) 0.002(6) 0.006(6) 0.009(6)
C13 0.066(9) 0.094(10) 0.070(9) 0.001(8) 0.008(8) 0.020(8)
C2 0.065(9) 0.090(9) 0.057(9) 0.003(8) 0.006(8) 0.010(8)
C15 0.065(8) 0.093(9) 0.062(9) 0.005(8) 0.002(8) 0.006(8)
C17 0.056(9) 0.099(10) 0.065(9) 0.007(8) 0.013(7) 0.017(8)
C31 0.054(8) 0.091(9) 0.058(8) 0.008(7) 0.009(7) 0.018(7)
C33 0.061(8) 0.090(9) 0.061(9) 0.011(8) 0.001(8) 0.010(8)
C35 0.059(8) 0.094(9) 0.058(8) 0.003(8) 0.003(7) 0.019(7)
N4 0.062(9) 0.045(7) 0.050(10) -0.023(6) 0.011(7) 0.019(6)
C1 0.020(7) 0.012(6) 0.086(13) -0.003(6) -0.002(7) -0.001(5)
C3 0.060(11) 0.056(10) 0.103(17) 0.026(10) 0.032(11) 0.004(8)
C4 0.066(11) 0.011(6) 0.088(14) 0.000(7) 0.024(9) -0.001(6)
C5 0.056(9) 0.045(8) 0.076(13) 0.001(9) 0.006(9) 0.012(8)
C6 0.022(7) 0.031(7) 0.066(11) -0.001(6) 0.003(7) 0.002(5)
C7 0.057(10) 0.051(10) 0.085(15) 0.025(9) 0.005(10) 0.002(8)
C8 0.042(9) 0.032(8) 0.066(12) 0.004(7) -0.015(9) 0.000(6)
C9 0.096(15) 0.041(10) 0.078(14) -0.001(9) 0.025(12) -0.006(9)
C10 0.027(7) 0.031(7) 0.050(10) -0.004(6) -0.003(7) -0.003(5)
C11 0.065(11) 0.026(7) 0.087(14) -0.009(8) 0.014(10) -0.003(7)
C12 0.024(7) 0.035(8) 0.077(12) 0.002(7) -0.007(7) -0.001(6)
C14 0.036(8) 0.117(16) 0.045(10) 0.007(10) 0.008(7) -0.020(9)
C16 0.027(8) 0.024(7) 0.078(12) 0.002(6) 0.006(7) -0.013(5)
C18 0.035(8) 0.022(7) 0.073(12) -0.006(7) 0.008(8) -0.001(6)
C19 0.083(13) 0.057(10) 0.053(11) 0.009(8) 0.009(10) -0.004(9)
C20 0.027(8) 0.019(6) 0.078(13) 0.002(7) -0.002(8) -0.002(5)
C21 0.064(11) 0.076(12) 0.076(14) -0.033(10) 0.011(10) -0.005(9)
C22 0.064(11) 0.069(11) 0.048(11) -0.004(8) -0.014(9) -0.010(9)
C23 0.089(14) 0.042(9) 0.104(18) -0.038(10) -0.002(12) -0.004(9)
C24 0.036(8) 0.010(6) 0.079(12) -0.002(6) 0.005(8) -0.004(5)
C25 0.043(9) 0.112(15) 0.075(13) -0.038(11) 0.005(9) 0.010(9)
C26 0.057(10) 0.038(9) 0.111(17) 0.013(9) 0.035(11) 0.019(8)
C27 0.051(10) 0.049(9) 0.068(12) 0.006(8) 0.014(8) -0.009(7)
C28 0.089(14) 0.059(11) 0.069(13) 0.012(9) 0.004(11) -0.002(9)
C29 0.13(2) 0.044(10) 0.103(19) 0.004(10) -0.008(15) 0.026(11)
C30 0.047(9) 0.038(8) 0.042(10) 0.000(6) -0.002(7) -0.001(7)
C32 0.053(10) 0.030(7) 0.070(13) -0.005(7) -0.003(9) -0.007(6)
C34 0.041(8) 0.072(11) 0.056(11) -0.007(8) -0.001(8) 0.010(8)
C36 0.068(10) 0.043(9) 0.074(12) 0.003(8) 0.002(9) 0.003(8)
C2A 0.064(10) 0.090(10) 0.057(10) 0.000(9) 0.007(9) 0.014(9)
C15A 0.063(9) 0.090(10) 0.060(10) 0.007(9) 0.003(9) 0.009(9)
C17A 0.062(10) 0.093(10) 0.065(10) 0.006(9) 0.007(9) 0.020(9)
C31A 0.058(9) 0.090(9) 0.061(9) 0.006(8) 0.007(8) 0.018(8)
C33A 0.061(8) 0.091(9) 0.060(9) 0.007(8) 0.004(8) 0.014(8)
C35A 0.060(10) 0.085(10) 0.056(10) 0.005(9) 0.007(9) 0.020(9)
O16 0.17(2) 0.20(2) 0.17(3) 0.047(19) 0.01(2) 0.032(18)
O18 0.24(3) 0.21(3) 0.23(3) -0.06(2) 0.05(3) 0.00(2)
O19 0.19(5) 0.24(5) 0.12(4) 0.06(4) 0.06(4) 0.02(4)
O17 0.20(8) 0.19(8) 0.20(8) 0.00(3) 0.03(3) 0.00(3)

loop_
_atom_type_symbol
_atom_type_description
_atom_type_scat_dispersion_real
_atom_type_scat_dispersion_imag
_atom_type_scat_source
C C 0.0033 0.0016 'International Tables Vol C Tables 4.2.6.8 and 6.1.1.4'
H H 0.0000 0.0000 'International Tables Vol C Tables 4.2.6.8 and 6.1.1.4'
N N 0.0061 0.0033 'International Tables Vol C Tables 4.2.6.8 and 6.1.1.4'
Ni Ni 0.3393 1.1124 'International Tables Vol C Tables 4.2.6.8 and 6.1.1.4'
O O 0.0106 0.0060 'International Tables Vol C Tables 4.2.6.8 and 6.1.1.4'

loop_
_geom_angle_atom_site_label_1
_geom_angle_atom_site_label_2
_geom_angle_atom_site_label_3
_geom_angle
_geom_angle_site_symmetry_1
_geom_angle_site_symmetry_3
_geom_angle_publ_flag
O1 Ni1 O5 89.3(4) . . ?
O1 Ni1 O7 89.5(4) . . ?
O1 Ni1 N1 174.6(5) . . ?
O4 Ni1 O1 85.6(4) . . ?
O4 Ni1 O5 81.5(4) . . ?
O4 Ni1 O7 91.4(4) . . ?
O4 Ni1 N1 90.4(5) . . ?
O4 Ni1 N2 171.3(5) . . ?
O5 Ni1 N1 93.7(5) . . ?
O7 Ni1 O5 172.9(4) . . ?
O7 Ni1 N1 87.0(5) . . ?
N2 Ni1 O1 90.6(5) . . ?
N2 Ni1 O5 90.6(5) . . ?
N2 Ni1 O7 96.4(4) . . ?
N2 Ni1 N1 93.9(6) . . ?
O6 Ni2 O11 172.6(4) . . ?
O8 Ni2 O6 81.0(4) . . ?
O8 Ni2 O10 85.8(4) . . ?
O8 Ni2 O11 91.8(4) . . ?
O8 Ni2 N3 89.6(6) . 4_454 ?
O8 Ni2 N4 173.3(5) . 4_464 ?
O10 Ni2 O6 90.3(4) . . ?
O10 Ni2 O11 91.0(5) . . ?
O10 Ni2 N4 89.3(5) . 4_464 ?
N3 Ni2 O6 92.0(5) 4_454 . ?
N3 Ni2 O10 174.5(6) 4_454 . ?
N3 Ni2 O11 86.1(6) 4_454 . ?
N3 Ni2 N4 95.5(6) 4_454 4_464 ?
N4 Ni2 O6 94.3(5) 4_464 . ?
N4 Ni2 O11 93.0(5) 4_464 . ?
Ni1 O1 H1A 110.5 . . ?
Ni1 O1 H1B 127.4 . . ?
H1A O1 H1B 103.6 . . ?
C30 O4 Ni1 130.8(10) . . ?
Ni1 O5 H5A 110.0 . . ?
Ni1 O5 H5B 110.1 . . ?
H5A O5 H5B 103.5 . . ?
Ni2 O6 H6A 109.9 . . ?
Ni2 O6 H6B 110.5 . . ?
H6A O6 H6B 103.7 . . ?
Ni1 O7 H7A 110.0 . . ?
Ni1 O7 H7B 110.2 . . ?
H7A O7 H7B 103.5 . . ?
C1 O8 Ni2 132.2(9) . . ?
Ni2 O10 H10A 110.0 . . ?
Ni2 O10 H10B 109.9 . . ?
H10A O10 H10B 103.9 . . ?
Ni2 O11 H11A 98.1 . . ?
Ni2 O11 H11B 74.9 . . ?
H11A O11 H11B 97.8 . . ?
C22 N1 Ni1 119.0(12) . . ?
C34 N1 Ni1 120.9(12) . . ?
C34 N1 C22 118.6(15) . . ?
C4 N2 Ni1 122.2(12) . . ?
C26 N2 Ni1 123.9(10) . . ?
C26 N2 C4 113.9(13) . . ?
C2 N3 Ni2 130.0(16) . 4 ?
C2 N3 C15 116(2) . . ?
C15 N3 Ni2 113.9(15) . 4 ?
C2A N3 C15A 116(2) . . ?
H13A C13 H13B 107.9 . . ?
H13C C13 H13D 107.3 . . ?
C17 C13 H13A 109.3 . . ?
C17 C13 H13B 109.3 . . ?
C29 C13 H13A 109.3 . . ?
C29 C13 H13B 109.3 . . ?
C29 C13 H13C 108.0 . . ?
C29 C13 H13D 108.0 . . ?
C29 C13 C17 111.7(19) . . ?
C29 C13 C17A 117.1(19) . . ?
C17A C13 H13C 108.0 . . ?
C17A C13 H13D 108.0 . . ?
N3 C2 H2 116.1 . . ?
C35 C2 N3 128(3) . . ?
C35 C2 H2 116.1 . . ?
N3 C15 H15 120.0 . . ?
N3 C15 C33 120(2) . . ?
C33 C15 H15 120.0 . . ?
C13 C17 H17A 110.0 . . ?
C13 C17 H17B 110.0 . . ?
C13 C17 C31 108.6(18) . . ?
H17A C17 H17B 108.3 . . ?
C31 C17 H17A 110.0 . . ?
C31 C17 H17B 110.0 . . ?
C33 C31 C17 117(2) . . ?
C33 C31 C35 118(2) . . ?
C35 C31 C17 124(3) . . ?
C15 C33 H33 120.0 . . ?
C31 C33 C15 120(2) . . ?
C31 C33 H33 120.0 . . ?
C2 C35 C31 118(3) . . ?
C2 C35 H35 121.1 . . ?
C31 C35 H35 121.1 . . ?
C19 N4 Ni2 118.7(12) . 4_565 ?
C27 N4 Ni2 121.3(11) . 4_565 ?
C27 N4 C19 119.5(13) . . ?
O8 C1 O12 124.4(11) . . ?
O8 C1 C6 116.3(12) . . ?
O12 C1 C6 119.3(13) . . ?
C7 C3 H3 120.6 . . ?
C7 C3 C26 118.7(18) . . ?
C26 C3 H3 120.6 . . ?
N2 C4 H4 118.4 . . ?
N2 C4 C5 123.1(16) . . ?
C5 C4 H4 118.4 . . ?
C4 C5 H5 120.4 . . ?
C7 C5 C4 119.1(16) . . ?
C7 C5 H5 120.4 . . ?
C16 C6 C1 119.7(11) . . ?
C18 C6 C1 119.2(12) . . ?
C18 C6 C16 121.0(12) . . ?
C3 C7 C5 119.0(16) . . ?
C3 C7 C29 121(2) . . ?
C5 C7 C29 120.2(19) . . ?
O9 C8 C10 119.7(14) . . ?
O14 C8 O9 123.5(13) . . ?
O14 C8 C10 116.8(16) . . ?
C19 C9 H9 119.1 . . ?
C19 C9 C32 121.8(19) . . ?
C32 C9 H9 119.1 . . ?
C18 C10 C8 119.6(12) . . ?
C24 C10 C8 122.0(11) . . ?
C24 C10 C18 118.0(11) . . ?
C27 C11 H11 120.0 . . ?
C27 C11 C32 120.0(16) . . ?
C32 C11 H11 120.0 . . ?
C16 C12 H12 119.0 . . ?
C16 C12 C24 122.1(13) . . ?
C24 C12 H12 119.0 . . ?
C21 C14 C36 122.9(18) . . ?
C28 C14 C21 116.2(17) . . ?
C28 C14 C36 120.6(17) . . ?
C6 C16 C20 122.2(11) . . ?
C12 C16 C6 118.8(11) . . ?
C12 C16 C20 119.0(12) . . ?
C6 C18 C10 120.4(14) . . ?
C6 C18 H18 119.8 . . ?
C10 C18 H18 119.8 . . ?
N4 C19 C9 119.8(17) . . ?
N4 C19 H19 120.1 . . ?
C9 C19 H19 120.1 . . ?
O2 C20 C16 116.2(14) . . ?
O13 C20 O2 126.4(12) . . ?
O13 C20 C16 117.4(14) . . ?
C14 C21 H21 120.5 . . ?
C34 C21 C14 119.1(17) . . ?
C34 C21 H21 120.5 . . ?
N1 C22 H22 118.9 . . ?
N1 C22 C28 122.2(17) . . ?
C28 C22 H22 118.9 . . ?
H23A C23 H23B 108.3 . . ?
C25 C23 H23A 109.9 . . ?
C25 C23 H23B 109.9 . . ?
C32 C23 H23A 109.9 . . ?
C32 C23 H23B 109.9 . . ?
C32 C23 C25 109.0(16) . . ?
C10 C24 C30 119.8(11) . . ?
C12 C24 C10 119.6(11) . . ?
C12 C24 C30 120.6(13) . . ?
C23 C25 H25A 109.0 . . ?
C23 C25 H25B 109.0 . . ?
H25A C25 H25B 107.8 . . ?
C36 C25 C23 112.9(14) . . ?
C36 C25 H25A 109.0 . . ?
C36 C25 H25B 109.0 . . ?
N2 C26 C3 126.1(17) . . ?
N2 C26 H26 117.0 . . ?
C3 C26 H26 117.0 . . ?
N4 C27 C11 123.2(17) . . ?
N4 C27 H27 118.4 . . ?
C11 C27 H27 118.4 . . ?
C14 C28 C22 119.6(18) . . ?
C14 C28 H28 120.2 . . ?
C22 C28 H28 120.2 . . ?
C13 C29 C7 117(2) . . ?
C13 C29 H29A 108.1 . . ?
C13 C29 H29B 108.1 . . ?
C7 C29 H29A 108.1 . . ?
C7 C29 H29B 108.1 . . ?
H29A C29 H29B 107.3 . . ?
O3 C30 C24 118.1(13) . . ?
O4 C30 O3 126.8(13) . . ?
O4 C30 C24 115.1(13) . . ?
C9 C32 C23 122.2(18) . . ?
C11 C32 C9 115.0(13) . . ?
C11 C32 C23 122.4(16) . . ?
N1 C34 C21 124.0(16) . . ?
N1 C34 H34 118.0 . . ?
C21 C34 H34 118.0 . . ?
C14 C36 H36A 108.2 . . ?
C14 C36 H36B 108.2 . . ?
C25 C36 C14 116.5(15) . . ?
C25 C36 H36A 108.2 . . ?
C25 C36 H36B 108.2 . . ?
H36A C36 H36B 107.3 . . ?
N3 C2A H2A 116.3 . . ?
C35A C2A N3 127(3) . . ?
C35A C2A H2A 116.3 . . ?
N3 C15A H15A 119.9 . . ?
N3 C15A C33A 120(2) . . ?
C33A C15A H15A 119.9 . . ?
C13 C17A H17C 110.0 . . ?
C13 C17A H17D 110.0 . . ?
C13 C17A C31A 109(2) . . ?
H17C C17A H17D 108.4 . . ?
C31A C17A H17C 110.0 . . ?
C31A C17A H17D 110.0 . . ?
C33A C31A C17A 117(3) . . ?
C33A C31A C35A 118(2) . . ?
C35A C31A C17A 124(3) . . ?
C15A C33A H33A 120.0 . . ?
C31A C33A C15A 120(3) . . ?
C31A C33A H33A 120.0 . . ?
C2A C35A C31A 117(3) . . ?
C2A C35A H35A 121.4 . . ?
C31A C35A H35A 121.4 . . ?
H16A O16 H16B 104.5 . . ?
H18A O18 H18B 104.5 . . ?
H19A O19 H19B 104.5 . . ?
H17E O17 H17F 104.5 . . ?

loop_
_geom_bond_atom_site_label_1
_geom_bond_atom_site_label_2
_geom_bond_distance
_geom_bond_site_symmetry_2
_geom_bond_publ_flag
Ni1 O1 2.083(11) . ?
Ni1 O4 2.040(8) . ?
Ni1 O5 2.097(10) . ?
Ni1 O7 2.095(10) . ?
Ni1 N1 2.111(15) . ?
Ni1 N2 2.048(12) . ?
Ni2 O6 2.111(10) . ?
Ni2 O8 2.051(9) . ?
Ni2 O10 2.083(10) . ?
Ni2 O11 2.123(13) . ?
Ni2 N3 2.061(17) 4_454 ?
Ni2 N4 2.090(11) 4_464 ?
O1 H1A 0.8664 . ?
O1 H1B 0.8666 . ?
O2 C20 1.253(19) . ?
O3 C30 1.263(18) . ?
O4 C30 1.250(18) . ?
O5 H5A 0.8656 . ?
O5 H5B 0.8667 . ?
O6 H6A 0.8626 . ?
O6 H6B 0.8633 . ?
O7 H7A 0.8671 . ?
O7 H7B 0.8665 . ?
O8 C1 1.248(18) . ?
O9 C8 1.28(2) . ?
O10 H10A 0.8597 . ?
O10 H10B 0.8599 . ?
O11 H11A 0.9191 . ?
O11 H11B 0.9145 . ?
O12 C1 1.267(17) . ?
O13 C20 1.225(19) . ?
O14 C8 1.27(2) . ?
N1 C22 1.35(2) . ?
N1 C34 1.26(2) . ?
N2 C4 1.336(19) . ?
N2 C26 1.33(2) . ?
N3 C2 1.34(3) . ?
N3 C15 1.42(3) . ?
N3 C2A 1.34(3) . ?
N3 C15A 1.42(3) . ?
C13 H13A 0.9700 . ?
C13 H13B 0.9700 . ?
C13 H13C 0.9700 . ?
C13 H13D 0.9700 . ?
C13 C17 1.54(2) . ?
C13 C29 1.43(3) . ?
C13 C17A 1.55(3) . ?
C2 H2 0.9300 . ?
C2 C35 1.34(3) . ?
C15 H15 0.9300 . ?
C15 C33 1.43(3) . ?
C17 H17A 0.9700 . ?
C17 H17B 0.9700 . ?
C17 C31 1.57(3) . ?
C31 C33 1.39(4) . ?
C31 C35 1.43(4) . ?
C33 H33 0.9300 . ?
C35 H35 0.9300 . ?
N4 C19 1.34(2) . ?
N4 C27 1.32(2) . ?
C1 C6 1.480(18) . ?
C3 H3 0.9300 . ?
C3 C7 1.34(3) . ?
C3 C26 1.39(2) . ?
C4 H4 0.9300 . ?
C4 C5 1.431(19) . ?
C5 H5 0.9300 . ?
C5 C7 1.34(3) . ?
C6 C16 1.397(19) . ?
C6 C18 1.382(19) . ?
C7 C29 1.48(2) . ?
C8 C10 1.467(19) . ?
C9 H9 0.9300 . ?
C9 C19 1.37(2) . ?
C9 C32 1.43(2) . ?
C10 C18 1.422(19) . ?
C10 C24 1.406(18) . ?
C11 H11 0.9300 . ?
C11 C27 1.37(2) . ?
C11 C32 1.38(2) . ?
C12 H12 0.9300 . ?
C12 C16 1.367(19) . ?
C12 C24 1.398(18) . ?
C14 C21 1.43(3) . ?
C14 C28 1.35(3) . ?
C14 C36 1.51(2) . ?
C16 C20 1.542(17) . ?
C18 H18 0.9300 . ?
C19 H19 0.9300 . ?
C21 H21 0.9300 . ?
C21 C34 1.37(2) . ?
C22 H22 0.9300 . ?
C22 C28 1.39(3) . ?
C23 H23A 0.9700 . ?
C23 H23B 0.9700 . ?
C23 C25 1.62(3) . ?
C23 C32 1.52(2) . ?
C24 C30 1.510(19) . ?
C25 H25A 0.9700 . ?
C25 H25B 0.9700 . ?
C25 C36 1.42(2) . ?
C26 H26 0.9300 . ?
C27 H27 0.9300 . ?
C28 H28 0.9300 . ?
C29 H29A 0.9700 . ?
C29 H29B 0.9700 . ?
C34 H34 0.9300 . ?
C36 H36A 0.9700 . ?
C36 H36B 0.9700 . ?
C2A H2A 0.9300 . ?
C2A C35A 1.34(4) . ?
C15A H15A 0.9300 . ?
C15A C33A 1.43(3) . ?
C17A H17C 0.9700 . ?
C17A H17D 0.9700 . ?
C17A C31A 1.58(3) . ?
C31A C33A 1.39(4) . ?
C31A C35A 1.44(4) . ?
C33A H33A 0.9300 . ?
C35A H35A 0.9300 . ?
O16 H16A 0.8500 . ?
O16 H16B 0.8500 . ?
O18 H18A 0.8499 . ?
O18 H18B 0.8500 . ?
O19 H19A 0.8499 . ?
O19 H19B 0.8499 . ?
O17 H17E 0.8503 . ?
O17 H17F 0.8504 . ?

loop_
_geom_hbond_atom_site_label_D
_geom_hbond_atom_site_label_H
_geom_hbond_atom_site_label_A
_geom_hbond_distance_DH
_geom_hbond_distance_HA
_geom_hbond_distance_DA
_geom_hbond_angle_DHA
_geom_hbond_site_symmetry_A
_geom_hbond_publ_flag
O1 H1A O13 0.87 1.97 2.734(13) 146.8 3_445 yes
O1 H1B O14 0.87 2.06 2.839(14) 150.1 . yes
O5 H5A O2 0.87 1.86 2.675(13) 155.2 3_445 yes
O5 H5B O9 0.87 2.30 3.156(17) 169.6 . yes
O6 H6A O14 0.86 1.86 2.719(14) 174.3 3 yes
O6 H6B O13 0.86 2.26 3.104(16) 166.9 . yes
O7 H7A O12 0.87 1.91 2.760(17) 167.9 3_545 yes
O7 H7B O3 0.87 1.95 2.724(14) 148.4 . yes
O10 H10A O9 0.86 1.82 2.674(14) 172.6 3 yes
O10 H10B O2 0.86 2.04 2.885(13) 167.9 . yes
O11 H11A O12 0.92 1.86 2.738(14) 160.2 . yes
O11 H11B O3 0.91 2.10 2.763(19) 128.7 3_455 yes
O11 H11B O10 0.91 2.35 2.998(17) 127.4 . yes
C15 H15 O18 0.93 2.70 3.43(6) 136.4 . yes
C17 H17B O5 0.97 2.68 3.43(3) 135.0 3_545 yes
C5 H5 O9 0.93 2.57 3.48(2) 165.0 3_545 yes
C11 H11 O13 0.93 2.52 3.43(2) 167.9 2_565 yes
C23 H23A O12 0.97 2.56 3.26(3) 129.7 2_665 yes
C27 H27 O3 0.93 2.54 3.46(2) 170.6 2_565 yes
C2A H2A N4 0.93 2.52 3.13(4) 123.5 1_545 yes
C17A H17C O5 0.97 2.65 3.37(5) 131.5 3_545 yes
C17A H17D O16 0.97 2.55 3.42(6) 149.7 3_445 yes
O16 H16A O7 0.85 2.22 3.06(3) 167.7 . yes
O16 H16B O2 0.85 2.03 2.85(3) 163.5 3_545 yes
O18 H18A O19 0.85 1.97 2.79(7) 163.0 . yes
O18 H18B O17 0.85 2.04 2.84(19) 155.4 . yes
O19 H19A O11 0.85 2.37 3.21(6) 170.8 2_665 yes
O19 H19B O14 0.85 2.15 2.99(5) 167.0 4 yes
O17 H17F O16 0.85 2.34 3.12(19) 154.1 . yes

loop_
_geom_torsion_atom_site_label_1
_geom_torsion_atom_site_label_2
_geom_torsion_atom_site_label_3
_geom_torsion_atom_site_label_4
_geom_torsion
_geom_torsion_site_symmetry_1
_geom_torsion_site_symmetry_2
_geom_torsion_site_symmetry_3
_geom_torsion_site_symmetry_4
_geom_torsion_publ_flag
Ni1 O4 C30 O3 -20(2) . . . . ?
Ni1 O4 C30 C24 161.8(10) . . . . ?
Ni1 N1 C22 C28 164.4(15) . . . . ?
Ni1 N1 C34 C21 -160.9(15) . . . . ?
Ni1 N2 C4 C5 -175.2(14) . . . . ?
Ni1 N2 C26 C3 175.8(16) . . . . ?
Ni2 O8 C1 O12 19(2) . . . . ?
Ni2 O8 C1 C6 -163.2(10) . . . . ?
Ni2 N3 C2 C35 166(2) 4 . . . ?
Ni2 N3 C15 C33 -171(2) 4 . . . ?
Ni2 N3 C2A C35A 161(7) 4 . . . ?
Ni2 N3 C15A C33A -164(5) 4 . . . ?
Ni2 N4 C19 C9 178.1(15) 4_565 . . . ?
Ni2 N4 C27 C11 -179.0(14) 4_565 . . . ?
O8 C1 C6 C16 35(2) . . . . ?
O8 C1 C6 C18 -139.7(15) . . . . ?
O9 C8 C10 C18 -67(2) . . . . ?
O9 C8 C10 C24 120.0(17) . . . . ?
O12 C1 C6 C16 -147.0(15) . . . . ?
O12 C1 C6 C18 38(2) . . . . ?
O14 C8 C10 C18 112.8(17) . . . . ?
O14 C8 C10 C24 -61(2) . . . . ?
N1 C22 C28 C14 -3(3) . . . . ?
N2 C4 C5 C7 -3(3) . . . . ?
N3 C2 C35 C31 7(5) . . . . ?
N3 C15 C33 C31 2(4) . . . . ?
N3 C2A C35A C31A 14(11) . . . . ?
N3 C15A C33A C31A -3(12) . . . . ?
C13 C17 C31 C33 -101(3) . . . . ?
C13 C17 C31 C35 74(3) . . . . ?
C13 C17A C31A C33A -60(6) . . . . ?
C13 C17A C31A C35A 108(5) . . . . ?
C2 N3 C15 C33 2(4) . . . . ?
C15 N3 C2 C35 -7(4) . . . . ?
C17 C13 C29 C7 -75(3) . . . . ?
C17 C31 C33 C15 173(2) . . . . ?
C17 C31 C35 C2 -177(2) . . . . ?
C33 C31 C35 C2 -1(4) . . . . ?
C35 C31 C33 C15 -3(4) . . . . ?
C1 C6 C16 C12 -173.3(15) . . . . ?
C1 C6 C16 C20 9(3) . . . . ?
C1 C6 C18 C10 176.4(15) . . . . ?
C3 C7 C29 C13 -80(3) . . . . ?
C4 N2 C26 C3 -2(3) . . . . ?
C4 C5 C7 C3 1(3) . . . . ?
C4 C5 C7 C29 179.6(19) . . . . ?
C5 C7 C29 C13 102(3) . . . . ?
C6 C16 C20 O2 62(2) . . . . ?
C6 C16 C20 O13 -116.9(17) . . . . ?
C7 C3 C26 N2 1(3) . . . . ?
C8 C10 C18 C6 -176.2(16) . . . . ?
C8 C10 C24 C12 174.1(17) . . . . ?
C8 C10 C24 C30 -9(2) . . . . ?
C10 C24 C30 O3 143.9(15) . . . . ?
C10 C24 C30 O4 -37(2) . . . . ?
C12 C16 C20 O2 -115.8(17) . . . . ?
C12 C16 C20 O13 65(2) . . . . ?
C12 C24 C30 O3 -39(2) . . . . ?
C12 C24 C30 O4 139.7(16) . . . . ?
C14 C21 C34 N1 -4(3) . . . . ?
C16 C6 C18 C10 1(2) . . . . ?
C16 C12 C24 C10 3(3) . . . . ?
C16 C12 C24 C30 -174.5(16) . . . . ?
C18 C6 C16 C12 2(3) . . . . ?
C18 C6 C16 C20 -176.4(15) . . . . ?
C18 C10 C24 C12 1(2) . . . . ?
C18 C10 C24 C30 177.6(15) . . . . ?
C19 N4 C27 C11 -7(3) . . . . ?
C19 C9 C32 C11 7(3) . . . . ?
C19 C9 C32 C23 -179.5(19) . . . . ?
C21 C14 C28 C22 4(3) . . . . ?
C21 C14 C36 C25 -6(3) . . . . ?
C22 N1 C34 C21 5(3) . . . . ?
C23 C25 C36 C14 -162.9(16) . . . . ?
C24 C10 C18 C6 -3(2) . . . . ?
C24 C12 C16 C6 -4(3) . . . . ?
C24 C12 C16 C20 174.4(16) . . . . ?
C25 C23 C32 C9 -98(2) . . . . ?
C25 C23 C32 C11 74(2) . . . . ?
C26 N2 C4 C5 3(3) . . . . ?
C26 C3 C7 C5 -1(3) . . . . ?
C26 C3 C7 C29 -179(2) . . . . ?
C27 N4 C19 C9 6(3) . . . . ?
C27 C11 C32 C9 -8(3) . . . . ?
C27 C11 C32 C23 178.7(18) . . . . ?
C28 C14 C21 C34 -1(3) . . . . ?
C28 C14 C36 C25 167.7(18) . . . . ?
C29 C13 C17 C31 -180(2) . . . . ?
C29 C13 C17A C31A 169(3) . . . . ?
C32 C9 C19 N4 -6(3) . . . . ?
C32 C11 C27 N4 8(3) . . . . ?
C32 C23 C25 C36 179.9(17) . . . . ?
C34 N1 C22 C28 -2(3) . . . . ?
C36 C14 C21 C34 172.9(17) . . . . ?
C36 C14 C28 C22 -170.2(17) . . . . ?
C2A N3 C15A C33A 3(10) . . . . ?
C15A N3 C2A C35A -9(10) . . . . ?
C17A C13 C29 C7 -125(3) . . . . ?
C17A C31A C33A C15A 177(6) . . . . ?
C17A C31A C35A C2A 179(5) . . . . ?
C33A C31A C35A C2A -14(9) . . . . ?
C35A C31A C33A C15A 9(10) . . . . ?

loop_
_twin_individual_id
_twin_individual_mass_fraction_refined
1 0.53(4)
2 0.47(4)
